data_7105978
loop_
_publ_author_name
'Leen E. E. Broeckx'
'Martin Lutz'
'Dieter Vogt'
'Christian Muller'

_publ_section_title
;
 C-H Activation of 2,4,6-Triphenylphosphinine: Unprecedented Formation of
 Cyclometalated [(P^C)Ir(III)] and [(P^C)Rh(III)] Complexes
;
_journal_name_full Chem.Commun.
_journal_page_first 2003
_journal_paper_doi 10.1039/c0cc04660d
_journal_volume 47
_journal_year 2011
_chemical_formula_moiety 'C33 H31 Cl P Rh'
_chemical_formula_sum 'C33 H31 Cl P Rh'
_chemical_formula_weight 596.91
_chemical_name_systematic
;
?
;
_space_group_IT_number 14
_symmetry_cell_setting monoclinic
_symmetry_space_group_name_Hall '-P 2ybc'
_symmetry_space_group_name_H-M 'P 1 21/c 1'
_atom_sites_solution_hydrogens difmap
_atom_sites_solution_primary direct
_atom_sites_solution_secondary difmap
_audit_creation_method SHELXL-97
_cell_angle_alpha 90.00
_cell_angle_beta 98.867(1)
_cell_angle_gamma 90.00
_cell_formula_units_Z 4
_cell_length_a 7.33421(12)
_cell_length_b 16.3287(4)
_cell_length_c 22.9799(3)
_cell_measurement_reflns_used 46565
_cell_measurement_temperature 150(2)
_cell_measurement_theta_max 27.49
_cell_measurement_theta_min 1.54
_cell_volume 2719.14(9)
_computing_cell_refinement Peakref
_computing_data_collection Apex
_computing_data_reduction 'Eval15, Sadabs'
_computing_structure_refinement 'SHELXL-97 (Sheldrick, 2008)'
_computing_structure_solution 'SHELXS-97 (Sheldrick, 2008)'
_diffrn_ambient_temperature 150(2)
_diffrn_measured_fraction_theta_full 0.999
_diffrn_measured_fraction_theta_max 0.999
_diffrn_measurement_device_type 'Bruker Kappa ApexII'
_diffrn_measurement_method '\f and \w scans'
_diffrn_radiation_monochromator graphite
_diffrn_radiation_source 'fine-focus sealed tube'
_diffrn_radiation_type MoK\a
_diffrn_radiation_wavelength 0.71073
_diffrn_reflns_av_R_equivalents 0.0265
_diffrn_reflns_av_sigmaI/netI 0.0136
_diffrn_reflns_limit_h_max 9
_diffrn_reflns_limit_h_min -9
_diffrn_reflns_limit_k_max 21
_diffrn_reflns_limit_k_min -21
_diffrn_reflns_limit_l_max 29
_diffrn_reflns_limit_l_min -29
_diffrn_reflns_number 49748
_diffrn_reflns_theta_full 27.50
_diffrn_reflns_theta_max 27.50
_diffrn_reflns_theta_min 1.54
_exptl_absorpt_coefficient_mu 0.806
_exptl_absorpt_correction_T_max 0.7456
_exptl_absorpt_correction_T_min 0.6694
_exptl_absorpt_correction_type multi-scan
_exptl_absorpt_process_details SADABS-2008/1
_exptl_crystal_colour red
_exptl_crystal_density_diffrn 1.458
_exptl_crystal_density_method 'not measured'
_exptl_crystal_description block
_exptl_crystal_F_000 1224
_exptl_crystal_size_max 0.39
_exptl_crystal_size_mid 0.29
_exptl_crystal_size_min 0.17
_refine_diff_density_max 0.468
_refine_diff_density_min -0.232
_refine_diff_density_rms 0.055
_refine_ls_extinction_method none
_refine_ls_goodness_of_fit_ref 1.040
_refine_ls_hydrogen_treatment constr
_refine_ls_matrix_type full
_refine_ls_number_parameters 330
_refine_ls_number_reflns 6249
_refine_ls_number_restraints 0
_refine_ls_restrained_S_all 1.040
_refine_ls_R_factor_all 0.0251
_refine_ls_R_factor_gt 0.0216
_refine_ls_shift/su_max 0.002
_refine_ls_shift/su_mean 0.000
_refine_ls_structure_factor_coef Fsqd
_refine_ls_weighting_details 'calc w=1/[\s^2^(Fo^2^)+(0.0275P)^2^+1.7007P] where P=(Fo^2^+2Fc^2^)/3'
_refine_ls_weighting_scheme calc
_refine_ls_wR_factor_gt 0.0549
_refine_ls_wR_factor_ref 0.0574
_reflns_number_gt 5694
_reflns_number_total 6249
_reflns_threshold_expression I>2\s(I)
_cod_data_source_file C0CC04660D.TXT
_cod_data_source_block l0121a
_cod_original_cell_volume 2719.14(8)
_cod_original_sg_symbol_H-M 'P 21/c'
_cod_database_code 7105978

loop_
_symmetry_equiv_pos_as_xyz
'x, y, z'
'-x, y+1/2, -z+1/2'
'-x, -y, -z'
'x, -y-1/2, z-1/2'

loop_
_atom_site_label
_atom_site_type_symbol
_atom_site_fract_x
_atom_site_fract_y
_atom_site_fract_z
_atom_site_U_iso_or_equiv
_atom_site_adp_type
_atom_site_occupancy
_atom_site_symmetry_multiplicity
_atom_site_calc_flag
_atom_site_refinement_flags
_atom_site_disorder_assembly
_atom_site_disorder_group
Rh1 Rh 0.661361(15) 0.201389(7) 0.228568(5) 0.02121(4) Uani 1 1 d . . .
Cl1 Cl 0.95641(5) 0.13662(2) 0.25145(2) 0.03424(10) Uani 1 1 d . . .
P1 P 0.72433(5) 0.28456(2) 0.158121(18) 0.02258(8) Uani 1 1 d . . .
C1 C 0.7193(2) 0.29211(9) 0.08334(7) 0.0252(3) Uani 1 1 d . . .
C2 C 0.7452(2) 0.36826(10) 0.05838(7) 0.0273(3) Uani 1 1 d . . .
H2 H 0.7375 0.3698 0.0167 0.033 Uiso 1 1 calc R . .
C3 C 0.7812(2) 0.44269(9) 0.08810(7) 0.0260(3) Uani 1 1 d . . .
C4 C 0.8020(2) 0.44703(9) 0.14991(7) 0.0252(3) Uani 1 1 d . . .
H4 H 0.8317 0.4986 0.1681 0.030 Uiso 1 1 calc R . .
C5 C 0.7817(2) 0.38032(9) 0.18580(7) 0.0227(3) Uani 1 1 d . . .
C6 C 0.8114(2) 0.37689(9) 0.25055(7) 0.0231(3) Uani 1 1 d . . .
C7 C 0.8872(2) 0.44228(10) 0.28551(8) 0.0313(3) Uani 1 1 d . . .
H7 H 0.9098 0.4930 0.2676 0.038 Uiso 1 1 calc R . .
C8 C 0.9292(3) 0.43357(11) 0.34578(8) 0.0362(4) Uani 1 1 d . . .
H8 H 0.9803 0.4782 0.3693 0.043 Uiso 1 1 calc R . .
C9 C 0.8968(3) 0.35975(11) 0.37197(8) 0.0357(4) Uani 1 1 d . . .
H9 H 0.9273 0.3535 0.4134 0.043 Uiso 1 1 calc R . .
C10 C 0.8198(2) 0.29470(10) 0.33767(7) 0.0295(3) Uani 1 1 d . . .
H10 H 0.7983 0.2444 0.3563 0.035 Uiso 1 1 calc R . .
C11 C 0.7733(2) 0.30133(9) 0.27666(7) 0.0230(3) Uani 1 1 d . . .
C12 C 0.6916(2) 0.21693(10) 0.04672(7) 0.0283(3) Uani 1 1 d . . .
C13 C 0.7861(3) 0.14535(11) 0.06487(8) 0.0369(4) Uani 1 1 d . . .
H13 H 0.8700 0.1447 0.1008 0.044 Uiso 1 1 calc R . .
C14 C 0.7589(3) 0.07493(12) 0.03105(9) 0.0476(5) Uani 1 1 d . . .
H14 H 0.8250 0.0264 0.0436 0.057 Uiso 1 1 calc R . .
C15 C 0.6364(4) 0.07509(12) -0.02075(9) 0.0504(5) Uani 1 1 d . . .
H15 H 0.6186 0.0268 -0.0440 0.061 Uiso 1 1 calc R . .
C16 C 0.5397(3) 0.14498(13) -0.03891(8) 0.0472(5) Uani 1 1 d . . .
H16 H 0.4532 0.1445 -0.0742 0.057 Uiso 1 1 calc R . .
C17 C 0.5681(3) 0.21643(11) -0.00588(8) 0.0368(4) Uani 1 1 d . . .
H17 H 0.5032 0.2650 -0.0191 0.044 Uiso 1 1 calc R . .
C18 C 0.8014(2) 0.51840(10) 0.05307(7) 0.0271(3) Uani 1 1 d . . .
C19 C 0.8959(3) 0.58682(10) 0.07810(8) 0.0343(4) Uani 1 1 d . . .
H19 H 0.9478 0.5860 0.1186 0.041 Uiso 1 1 calc R . .
C20 C 0.9153(3) 0.65626(12) 0.04474(9) 0.0411(4) Uani 1 1 d . . .
H20 H 0.9803 0.7023 0.0627 0.049 Uiso 1 1 calc R . .
C21 C 0.8414(3) 0.65925(11) -0.01416(8) 0.0373(4) Uani 1 1 d . . .
H21 H 0.8564 0.7067 -0.0368 0.045 Uiso 1 1 calc R . .
C22 C 0.7453(3) 0.59246(12) -0.03982(8) 0.0389(4) Uani 1 1 d . . .
H22 H 0.6933 0.5940 -0.0803 0.047 Uiso 1 1 calc R . .
C23 C 0.7245(3) 0.52318(11) -0.00657(8) 0.0353(4) Uani 1 1 d . . .
H23 H 0.6565 0.4779 -0.0246 0.042 Uiso 1 1 calc R . .
C24 C 0.3648(2) 0.20920(9) 0.21673(7) 0.0258(3) Uani 1 1 d . . .
C25 C 0.4053(2) 0.14024(10) 0.18121(8) 0.0282(3) Uani 1 1 d . . .
C26 C 0.5038(2) 0.08249(10) 0.21828(9) 0.0353(4) Uani 1 1 d . . .
C27 C 0.5170(2) 0.11250(12) 0.27830(8) 0.0385(4) Uani 1 1 d . . .
C28 C 0.4227(2) 0.18863(12) 0.27696(8) 0.0325(4) Uani 1 1 d . . .
C29 C 0.2491(3) 0.28212(11) 0.19557(10) 0.0406(4) Uani 1 1 d . . .
H29A H 0.1196 0.2707 0.1984 0.061 Uiso 1 1 calc R . .
H29B H 0.2612 0.2936 0.1545 0.061 Uiso 1 1 calc R . .
H29C H 0.2910 0.3298 0.2200 0.061 Uiso 1 1 calc R . .
C30 C 0.3438(3) 0.13313(14) 0.11599(8) 0.0429(5) Uani 1 1 d . . .
H30A H 0.4323 0.0995 0.0986 0.064 Uiso 1 1 calc R . .
H30B H 0.3373 0.1878 0.0982 0.064 Uiso 1 1 calc R . .
H30C H 0.2217 0.1074 0.1085 0.064 Uiso 1 1 calc R . .
C31 C 0.5784(3) 0.00238(12) 0.19982(13) 0.0583(7) Uani 1 1 d . . .
H31A H 0.4954 -0.0421 0.2073 0.087 Uiso 1 1 calc R . .
H31B H 0.7011 -0.0072 0.2224 0.087 Uiso 1 1 calc R . .
H31C H 0.5872 0.0043 0.1577 0.087 Uiso 1 1 calc R . .
C32 C 0.6042(3) 0.06583(17) 0.33155(12) 0.0683(8) Uani 1 1 d . . .
H32A H 0.6212 0.1023 0.3659 0.102 Uiso 1 1 calc R . .
H32B H 0.7243 0.0446 0.3249 0.102 Uiso 1 1 calc R . .
H32C H 0.5241 0.0201 0.3387 0.102 Uiso 1 1 calc R . .
C33 C 0.3803(3) 0.23771(18) 0.32788(9) 0.0558(6) Uani 1 1 d . . .
H33A H 0.4079 0.2955 0.3218 0.084 Uiso 1 1 calc R . .
H33B H 0.4558 0.2181 0.3641 0.084 Uiso 1 1 calc R . .
H33C H 0.2494 0.2317 0.3312 0.084 Uiso 1 1 calc R . .

loop_
_atom_site_aniso_label
_atom_site_aniso_U_11
_atom_site_aniso_U_22
_atom_site_aniso_U_33
_atom_site_aniso_U_23
_atom_site_aniso_U_13
_atom_site_aniso_U_12
Rh1 0.02037(7) 0.01582(6) 0.02681(7) 0.00164(4) 0.00165(5) -0.00202(4)
Cl1 0.02448(18) 0.02073(18) 0.0557(3) 0.00173(16) 0.00040(17) 0.00225(14)
P1 0.02502(19) 0.01718(17) 0.02551(19) -0.00020(14) 0.00384(15) -0.00180(14)
C1 0.0263(7) 0.0218(7) 0.0279(8) -0.0016(6) 0.0053(6) -0.0008(6)
C2 0.0303(8) 0.0254(8) 0.0270(8) 0.0008(6) 0.0066(6) -0.0013(6)
C3 0.0255(7) 0.0213(7) 0.0314(8) 0.0033(6) 0.0054(6) 0.0002(6)
C4 0.0264(7) 0.0178(7) 0.0315(8) 0.0002(6) 0.0049(6) -0.0001(6)
C5 0.0223(7) 0.0178(7) 0.0282(7) -0.0009(6) 0.0047(6) 0.0002(5)
C6 0.0224(7) 0.0193(7) 0.0276(7) -0.0012(6) 0.0039(6) 0.0004(5)
C7 0.0382(9) 0.0201(7) 0.0360(9) -0.0030(6) 0.0066(7) -0.0057(7)
C8 0.0436(10) 0.0286(8) 0.0350(9) -0.0083(7) 0.0021(8) -0.0081(7)
C9 0.0412(10) 0.0369(9) 0.0272(8) -0.0023(7) -0.0008(7) -0.0046(8)
C10 0.0321(8) 0.0264(8) 0.0292(8) 0.0023(6) 0.0022(7) -0.0040(6)
C11 0.0214(7) 0.0198(7) 0.0278(7) -0.0009(5) 0.0032(6) -0.0009(5)
C12 0.0348(9) 0.0240(7) 0.0276(8) -0.0021(6) 0.0093(7) -0.0040(6)
C13 0.0448(10) 0.0283(9) 0.0370(9) -0.0048(7) 0.0046(8) 0.0025(7)
C14 0.0695(14) 0.0266(9) 0.0470(11) -0.0060(8) 0.0102(10) 0.0047(9)
C15 0.0883(17) 0.0294(9) 0.0354(10) -0.0106(8) 0.0149(10) -0.0105(10)
C16 0.0746(15) 0.0402(11) 0.0253(8) -0.0037(8) 0.0029(9) -0.0140(10)
C17 0.0529(11) 0.0309(9) 0.0262(8) 0.0005(7) 0.0052(8) -0.0054(8)
C18 0.0284(8) 0.0214(7) 0.0319(8) 0.0041(6) 0.0057(6) 0.0005(6)
C19 0.0412(9) 0.0274(8) 0.0319(8) 0.0072(7) -0.0020(7) -0.0046(7)
C20 0.0506(11) 0.0277(9) 0.0420(10) 0.0067(8) -0.0020(8) -0.0097(8)
C21 0.0432(10) 0.0290(9) 0.0396(9) 0.0131(7) 0.0056(8) -0.0009(7)
C22 0.0488(11) 0.0368(10) 0.0301(9) 0.0078(7) 0.0024(8) -0.0017(8)
C23 0.0447(10) 0.0287(8) 0.0316(8) 0.0029(7) 0.0031(7) -0.0054(7)
C24 0.0205(7) 0.0245(7) 0.0323(8) 0.0001(6) 0.0038(6) -0.0033(6)
C25 0.0222(7) 0.0247(8) 0.0370(9) -0.0044(6) 0.0023(6) -0.0065(6)
C26 0.0238(8) 0.0208(8) 0.0602(12) 0.0027(7) 0.0026(7) -0.0066(6)
C27 0.0254(8) 0.0420(10) 0.0456(10) 0.0219(8) -0.0029(7) -0.0129(7)
C28 0.0237(8) 0.0434(10) 0.0306(8) -0.0015(7) 0.0046(6) -0.0125(7)
C29 0.0283(9) 0.0320(9) 0.0609(12) 0.0043(9) 0.0047(8) 0.0039(7)
C30 0.0363(10) 0.0540(12) 0.0368(10) -0.0130(9) 0.0009(8) -0.0123(9)
C31 0.0358(10) 0.0202(9) 0.116(2) -0.0027(11) 0.0033(12) -0.0029(8)
C32 0.0432(12) 0.0790(18) 0.0754(16) 0.0538(14) -0.0141(11) -0.0231(12)
C33 0.0432(11) 0.0912(18) 0.0362(10) -0.0221(11) 0.0159(9) -0.0236(12)

loop_
_atom_type_symbol
_atom_type_description
_atom_type_scat_dispersion_real
_atom_type_scat_dispersion_imag
_atom_type_scat_source
C C 0.0033 0.0016 'International Tables Vol C Tables 4.2.6.8 and 6.1.1.4'
H H 0.0000 0.0000 'International Tables Vol C Tables 4.2.6.8 and 6.1.1.4'
Cl Cl 0.1484 0.1585 'International Tables Vol C Tables 4.2.6.8 and 6.1.1.4'
P P 0.1023 0.0942 'International Tables Vol C Tables 4.2.6.8 and 6.1.1.4'
Rh Rh -1.1178 0.9187 'International Tables Vol C Tables 4.2.6.8 and 6.1.1.4'

loop_
_geom_angle_atom_site_label_1
_geom_angle_atom_site_label_2
_geom_angle_atom_site_label_3
_geom_angle
_geom_angle_site_symmetry_1
_geom_angle_site_symmetry_3
_geom_angle_publ_flag
C11 Rh1 C24 109.32(6) . . ?
C11 Rh1 C27 115.04(7) . . ?
C24 Rh1 C27 63.28(6) . . ?
C11 Rh1 P1 78.26(4) . . ?
C24 Rh1 P1 101.04(4) . . ?
C27 Rh1 P1 161.56(5) . . ?
C11 Rh1 C28 94.88(6) . . ?
C24 Rh1 C28 37.93(6) . . ?
C27 Rh1 C28 37.33(7) . . ?
P1 Rh1 C28 133.77(5) . . ?
C11 Rh1 C26 152.97(7) . . ?
C24 Rh1 C26 63.01(6) . . ?
C27 Rh1 C26 37.94(7) . . ?
P1 Rh1 C26 127.79(5) . . ?
C28 Rh1 C26 62.69(7) . . ?
C11 Rh1 C25 147.17(6) . . ?
C24 Rh1 C25 38.28(6) . . ?
C27 Rh1 C25 61.96(6) . . ?
P1 Rh1 C25 99.83(5) . . ?
C28 Rh1 C25 62.51(6) . . ?
C26 Rh1 C25 36.08(6) . . ?
C11 Rh1 Cl1 87.71(4) . . ?
C24 Rh1 Cl1 156.25(4) . . ?
C27 Rh1 Cl1 94.87(5) . . ?
P1 Rh1 Cl1 98.521(15) . . ?
C28 Rh1 Cl1 127.12(5) . . ?
C26 Rh1 Cl1 94.24(5) . . ?
C25 Rh1 Cl1 124.63(4) . . ?
C5 P1 C1 105.76(7) . . ?
C5 P1 Rh1 110.77(5) . . ?
C1 P1 Rh1 143.17(5) . . ?
C2 C1 C12 121.30(14) . . ?
C2 C1 P1 119.50(12) . . ?
C12 C1 P1 119.19(11) . . ?
C1 C2 C3 126.95(15) . . ?
C1 C2 H2 116.5 . . ?
C3 C2 H2 116.5 . . ?
C2 C3 C4 121.30(14) . . ?
C2 C3 C18 118.85(14) . . ?
C4 C3 C18 119.84(14) . . ?
C5 C4 C3 123.75(14) . . ?
C5 C4 H4 118.1 . . ?
C3 C4 H4 118.1 . . ?
C4 C5 C6 128.18(14) . . ?
C4 C5 P1 122.51(12) . . ?
C6 C5 P1 109.25(11) . . ?
C7 C6 C11 120.50(15) . . ?
C7 C6 C5 122.39(14) . . ?
C11 C6 C5 116.93(13) . . ?
C8 C7 C6 120.38(15) . . ?
C8 C7 H7 119.8 . . ?
C6 C7 H7 119.8 . . ?
C7 C8 C9 119.98(16) . . ?
C7 C8 H8 120.0 . . ?
C9 C8 H8 120.0 . . ?
C8 C9 C10 120.07(16) . . ?
C8 C9 H9 120.0 . . ?
C10 C9 H9 120.0 . . ?
C9 C10 C11 121.71(15) . . ?
C9 C10 H10 119.1 . . ?
C11 C10 H10 119.1 . . ?
C10 C11 C6 117.33(14) . . ?
C10 C11 Rh1 119.41(11) . . ?
C6 C11 Rh1 123.23(11) . . ?
C13 C12 C17 118.85(16) . . ?
C13 C12 C1 120.47(15) . . ?
C17 C12 C1 120.68(15) . . ?
C14 C13 C12 120.53(18) . . ?
C14 C13 H13 119.7 . . ?
C12 C13 H13 119.7 . . ?
C15 C14 C13 120.13(19) . . ?
C15 C14 H14 119.9 . . ?
C13 C14 H14 119.9 . . ?
C16 C15 C14 120.11(18) . . ?
C16 C15 H15 119.9 . . ?
C14 C15 H15 119.9 . . ?
C15 C16 C17 120.32(19) . . ?
C15 C16 H16 119.8 . . ?
C17 C16 H16 119.8 . . ?
C16 C17 C12 120.05(18) . . ?
C16 C17 H17 120.0 . . ?
C12 C17 H17 120.0 . . ?
C19 C18 C23 117.34(15) . . ?
C19 C18 C3 121.72(15) . . ?
C23 C18 C3 120.94(15) . . ?
C20 C19 C18 120.96(16) . . ?
C20 C19 H19 119.5 . . ?
C18 C19 H19 119.5 . . ?
C21 C20 C19 120.84(17) . . ?
C21 C20 H20 119.6 . . ?
C19 C20 H20 119.6 . . ?
C20 C21 C22 119.26(16) . . ?
C20 C21 H21 120.4 . . ?
C22 C21 H21 120.4 . . ?
C21 C22 C23 120.09(17) . . ?
C21 C22 H22 120.0 . . ?
C23 C22 H22 120.0 . . ?
C22 C23 C18 121.49(17) . . ?
C22 C23 H23 119.3 . . ?
C18 C23 H23 119.3 . . ?
C28 C24 C25 107.95(14) . . ?
C28 C24 C29 124.87(16) . . ?
C25 C24 C29 126.15(16) . . ?
C28 C24 Rh1 73.70(9) . . ?
C25 C24 Rh1 74.58(9) . . ?
C29 C24 Rh1 126.73(11) . . ?
C26 C25 C24 108.25(15) . . ?
C26 C25 C30 127.21(17) . . ?
C24 C25 C30 124.51(16) . . ?
C26 C25 Rh1 71.95(9) . . ?
C24 C25 Rh1 67.13(8) . . ?
C30 C25 Rh1 128.04(12) . . ?
C25 C26 C27 107.71(16) . . ?
C25 C26 C31 126.3(2) . . ?
C27 C26 C31 125.96(19) . . ?
C25 C26 Rh1 71.97(9) . . ?
C27 C26 Rh1 69.61(9) . . ?
C31 C26 Rh1 125.19(12) . . ?
C28 C27 C26 108.28(15) . . ?
C28 C27 C32 127.4(2) . . ?
C26 C27 C32 124.1(2) . . ?
C28 C27 Rh1 71.66(9) . . ?
C26 C27 Rh1 72.45(9) . . ?
C32 C27 Rh1 125.23(13) . . ?
C27 C28 C24 107.38(15) . . ?
C27 C28 C33 127.84(19) . . ?
C24 C28 C33 124.71(19) . . ?
C27 C28 Rh1 71.00(10) . . ?
C24 C28 Rh1 68.37(9) . . ?
C33 C28 Rh1 128.16(13) . . ?
C24 C29 H29A 109.5 . . ?
C24 C29 H29B 109.5 . . ?
H29A C29 H29B 109.5 . . ?
C24 C29 H29C 109.5 . . ?
H29A C29 H29C 109.5 . . ?
H29B C29 H29C 109.5 . . ?
C25 C30 H30A 109.5 . . ?
C25 C30 H30B 109.5 . . ?
H30A C30 H30B 109.5 . . ?
C25 C30 H30C 109.5 . . ?
H30A C30 H30C 109.5 . . ?
H30B C30 H30C 109.5 . . ?
C26 C31 H31A 109.5 . . ?
C26 C31 H31B 109.5 . . ?
H31A C31 H31B 109.5 . . ?
C26 C31 H31C 109.5 . . ?
H31A C31 H31C 109.5 . . ?
H31B C31 H31C 109.5 . . ?
C27 C32 H32A 109.5 . . ?
C27 C32 H32B 109.5 . . ?
H32A C32 H32B 109.5 . . ?
C27 C32 H32C 109.5 . . ?
H32A C32 H32C 109.5 . . ?
H32B C32 H32C 109.5 . . ?
C28 C33 H33A 109.5 . . ?
C28 C33 H33B 109.5 . . ?
H33A C33 H33B 109.5 . . ?
C28 C33 H33C 109.5 . . ?
H33A C33 H33C 109.5 . . ?
H33B C33 H33C 109.5 . . ?

loop_
_geom_bond_atom_site_label_1
_geom_bond_atom_site_label_2
_geom_bond_distance
_geom_bond_site_symmetry_2
_geom_bond_publ_flag
Rh1 C11 2.0687(15) . ?
Rh1 C24 2.1536(16) . ?
Rh1 C27 2.2150(16) . ?
Rh1 P1 2.2156(4) . ?
Rh1 C28 2.2236(16) . ?
Rh1 C26 2.2531(16) . ?
Rh1 C25 2.2533(15) . ?
Rh1 Cl1 2.3931(4) . ?
P1 C5 1.7160(15) . ?
P1 C1 1.7176(17) . ?
C1 C2 1.394(2) . ?
C1 C12 1.485(2) . ?
C2 C3 1.399(2) . ?
C2 H2 0.9500 . ?
C3 C4 1.407(2) . ?
C3 C18 1.495(2) . ?
C4 C5 1.388(2) . ?
C4 H4 0.9500 . ?
C5 C6 1.471(2) . ?
C6 C7 1.399(2) . ?
C6 C11 1.418(2) . ?
C7 C8 1.379(2) . ?
C7 H7 0.9500 . ?
C8 C9 1.384(3) . ?
C8 H8 0.9500 . ?
C9 C10 1.390(2) . ?
C9 H9 0.9500 . ?
C10 C11 1.395(2) . ?
C10 H10 0.9500 . ?
C12 C13 1.390(2) . ?
C12 C17 1.394(3) . ?
C13 C14 1.385(3) . ?
C13 H13 0.9500 . ?
C14 C15 1.376(3) . ?
C14 H14 0.9500 . ?
C15 C16 1.374(3) . ?
C15 H15 0.9500 . ?
C16 C17 1.390(3) . ?
C16 H16 0.9500 . ?
C17 H17 0.9500 . ?
C18 C19 1.391(2) . ?
C18 C23 1.402(2) . ?
C19 C20 1.388(2) . ?
C19 H19 0.9500 . ?
C20 C21 1.379(3) . ?
C20 H20 0.9500 . ?
C21 C22 1.381(3) . ?
C21 H21 0.9500 . ?
C22 C23 1.387(2) . ?
C22 H22 0.9500 . ?
C23 H23 0.9500 . ?
C24 C28 1.424(2) . ?
C24 C25 1.448(2) . ?
C24 C29 1.499(2) . ?
C25 C26 1.395(2) . ?
C25 C30 1.502(2) . ?
C26 C27 1.453(3) . ?
C26 C31 1.504(3) . ?
C27 C28 1.421(3) . ?
C27 C32 1.499(3) . ?
C28 C33 1.490(3) . ?
C29 H29A 0.9800 . ?
C29 H29B 0.9800 . ?
C29 H29C 0.9800 . ?
C30 H30A 0.9800 . ?
C30 H30B 0.9800 . ?
C30 H30C 0.9800 . ?
C31 H31A 0.9800 . ?
C31 H31B 0.9800 . ?
C31 H31C 0.9800 . ?
C32 H32A 0.9800 . ?
C32 H32B 0.9800 . ?
C32 H32C 0.9800 . ?
C33 H33A 0.9800 . ?
C33 H33B 0.9800 . ?
C33 H33C 0.9800 . ?

loop_
_geom_torsion_atom_site_label_1
_geom_torsion_atom_site_label_2
_geom_torsion_atom_site_label_3
_geom_torsion_atom_site_label_4
_geom_torsion
_geom_torsion_site_symmetry_1
_geom_torsion_site_symmetry_2
_geom_torsion_site_symmetry_3
_geom_torsion_site_symmetry_4
_geom_torsion_publ_flag
C11 Rh1 P1 C5 -10.79(7) . . . . ?
C24 Rh1 P1 C5 96.90(7) . . . . ?
C27 Rh1 P1 C5 127.24(19) . . . . ?
C28 Rh1 P1 C5 74.70(8) . . . . ?
C26 Rh1 P1 C5 161.19(8) . . . . ?
C25 Rh1 P1 C5 135.83(7) . . . . ?
Cl1 Rh1 P1 C5 -96.64(6) . . . . ?
C11 Rh1 P1 C1 177.02(11) . . . . ?
C24 Rh1 P1 C1 -75.30(11) . . . . ?
C27 Rh1 P1 C1 -45.0(2) . . . . ?
C28 Rh1 P1 C1 -97.50(11) . . . . ?
C26 Rh1 P1 C1 -11.01(11) . . . . ?
C25 Rh1 P1 C1 -36.37(11) . . . . ?
Cl1 Rh1 P1 C1 91.17(10) . . . . ?
C5 P1 C1 C2 -4.67(15) . . . . ?
Rh1 P1 C1 C2 167.75(9) . . . . ?
C5 P1 C1 C12 174.01(13) . . . . ?
Rh1 P1 C1 C12 -13.58(19) . . . . ?
C12 C1 C2 C3 -176.75(16) . . . . ?
P1 C1 C2 C3 1.9(2) . . . . ?
C1 C2 C3 C4 2.3(3) . . . . ?
C1 C2 C3 C18 -178.90(15) . . . . ?
C2 C3 C4 C5 -2.7(2) . . . . ?
C18 C3 C4 C5 178.54(14) . . . . ?
C3 C4 C5 C6 175.84(15) . . . . ?
C3 C4 C5 P1 -1.2(2) . . . . ?
C1 P1 C5 C4 4.45(15) . . . . ?
Rh1 P1 C5 C4 -170.70(11) . . . . ?
C1 P1 C5 C6 -173.09(10) . . . . ?
Rh1 P1 C5 C6 11.77(12) . . . . ?
C4 C5 C6 C7 -7.4(2) . . . . ?
P1 C5 C6 C7 169.92(13) . . . . ?
C4 C5 C6 C11 177.43(15) . . . . ?
P1 C5 C6 C11 -5.22(17) . . . . ?
C11 C6 C7 C8 1.3(3) . . . . ?
C5 C6 C7 C8 -173.67(16) . . . . ?
C6 C7 C8 C9 0.1(3) . . . . ?
C7 C8 C9 C10 -0.8(3) . . . . ?
C8 C9 C10 C11 0.1(3) . . . . ?
C9 C10 C11 C6 1.3(2) . . . . ?
C9 C10 C11 Rh1 179.46(14) . . . . ?
C7 C6 C11 C10 -2.0(2) . . . . ?
C5 C6 C11 C10 173.24(14) . . . . ?
C7 C6 C11 Rh1 179.95(12) . . . . ?
C5 C6 C11 Rh1 -4.81(19) . . . . ?
C24 Rh1 C11 C10 93.82(13) . . . . ?
C27 Rh1 C11 C10 25.05(15) . . . . ?
P1 Rh1 C11 C10 -168.45(13) . . . . ?
C28 Rh1 C11 C10 57.81(14) . . . . ?
C26 Rh1 C11 C10 25.6(2) . . . . ?
C25 Rh1 C11 C10 101.57(16) . . . . ?
Cl1 Rh1 C11 C10 -69.26(13) . . . . ?
C24 Rh1 C11 C6 -88.16(13) . . . . ?
C27 Rh1 C11 C6 -156.93(12) . . . . ?
P1 Rh1 C11 C6 9.57(12) . . . . ?
C28 Rh1 C11 C6 -124.17(13) . . . . ?
C26 Rh1 C11 C6 -156.38(13) . . . . ?
C25 Rh1 C11 C6 -80.41(17) . . . . ?
Cl1 Rh1 C11 C6 108.76(12) . . . . ?
C2 C1 C12 C13 134.56(18) . . . . ?
P1 C1 C12 C13 -44.1(2) . . . . ?
C2 C1 C12 C17 -46.6(2) . . . . ?
P1 C1 C12 C17 134.77(15) . . . . ?
C17 C12 C13 C14 0.5(3) . . . . ?
C1 C12 C13 C14 179.32(17) . . . . ?
C12 C13 C14 C15 -0.6(3) . . . . ?
C13 C14 C15 C16 -0.4(3) . . . . ?
C14 C15 C16 C17 1.5(3) . . . . ?
C15 C16 C17 C12 -1.6(3) . . . . ?
C13 C12 C17 C16 0.6(3) . . . . ?
C1 C12 C17 C16 -178.24(17) . . . . ?
C2 C3 C18 C19 -157.86(16) . . . . ?
C4 C3 C18 C19 21.0(2) . . . . ?
C2 C3 C18 C23 22.5(2) . . . . ?
C4 C3 C18 C23 -158.72(16) . . . . ?
C23 C18 C19 C20 -1.1(3) . . . . ?
C3 C18 C19 C20 179.19(17) . . . . ?
C18 C19 C20 C21 0.0(3) . . . . ?
C19 C20 C21 C22 0.7(3) . . . . ?
C20 C21 C22 C23 -0.3(3) . . . . ?
C21 C22 C23 C18 -0.9(3) . . . . ?
C19 C18 C23 C22 1.6(3) . . . . ?
C3 C18 C23 C22 -178.74(17) . . . . ?
C11 Rh1 C24 C28 -72.35(11) . . . . ?
C27 Rh1 C24 C28 36.66(11) . . . . ?
P1 Rh1 C24 C28 -153.65(9) . . . . ?
C26 Rh1 C24 C28 79.39(11) . . . . ?
C25 Rh1 C24 C28 114.44(14) . . . . ?
Cl1 Rh1 C24 C28 61.43(16) . . . . ?
C11 Rh1 C24 C25 173.22(9) . . . . ?
C27 Rh1 C24 C25 -77.78(11) . . . . ?
P1 Rh1 C24 C25 91.92(9) . . . . ?
C28 Rh1 C24 C25 -114.44(14) . . . . ?
C26 Rh1 C24 C25 -35.05(10) . . . . ?
Cl1 Rh1 C24 C25 -53.01(16) . . . . ?
C11 Rh1 C24 C29 49.32(17) . . . . ?
C27 Rh1 C24 C29 158.32(18) . . . . ?
P1 Rh1 C24 C29 -31.98(16) . . . . ?
C28 Rh1 C24 C29 121.7(2) . . . . ?
C26 Rh1 C24 C29 -158.94(18) . . . . ?
C25 Rh1 C24 C29 -123.9(2) . . . . ?
Cl1 Rh1 C24 C29 -176.91(11) . . . . ?
C28 C24 C25 C26 -6.26(18) . . . . ?
C29 C24 C25 C26 -175.01(16) . . . . ?
Rh1 C24 C25 C26 60.45(11) . . . . ?
C28 C24 C25 C30 171.85(15) . . . . ?
C29 C24 C25 C30 3.1(3) . . . . ?
Rh1 C24 C25 C30 -121.44(16) . . . . ?
C28 C24 C25 Rh1 -66.71(11) . . . . ?
C29 C24 C25 Rh1 124.53(16) . . . . ?
C11 Rh1 C25 C26 -131.53(13) . . . . ?
C24 Rh1 C25 C26 -119.67(15) . . . . ?
C27 Rh1 C25 C26 -38.15(11) . . . . ?
P1 Rh1 C25 C26 144.92(10) . . . . ?
C28 Rh1 C25 C26 -80.55(12) . . . . ?
Cl1 Rh1 C25 C26 37.32(12) . . . . ?
C11 Rh1 C25 C24 -11.86(16) . . . . ?
C27 Rh1 C25 C24 81.52(11) . . . . ?
P1 Rh1 C25 C24 -95.41(9) . . . . ?
C28 Rh1 C25 C24 39.11(10) . . . . ?
C26 Rh1 C25 C24 119.67(15) . . . . ?
Cl1 Rh1 C25 C24 156.98(8) . . . . ?
C11 Rh1 C25 C30 104.93(18) . . . . ?
C24 Rh1 C25 C30 116.8(2) . . . . ?
C27 Rh1 C25 C30 -161.70(19) . . . . ?
P1 Rh1 C25 C30 21.37(16) . . . . ?
C28 Rh1 C25 C30 155.90(18) . . . . ?
C26 Rh1 C25 C30 -123.5(2) . . . . ?
Cl1 Rh1 C25 C30 -86.23(16) . . . . ?
C24 C25 C26 C27 3.29(18) . . . . ?
C30 C25 C26 C27 -174.75(16) . . . . ?
Rh1 C25 C26 C27 60.76(11) . . . . ?
C24 C25 C26 C31 -178.32(16) . . . . ?
C30 C25 C26 C31 3.6(3) . . . . ?
Rh1 C25 C26 C31 -120.85(18) . . . . ?
C24 C25 C26 Rh1 -57.46(11) . . . . ?
C30 C25 C26 Rh1 124.49(17) . . . . ?
C11 Rh1 C26 C25 116.72(15) . . . . ?
C24 Rh1 C26 C25 37.17(10) . . . . ?
C27 Rh1 C26 C25 117.53(15) . . . . ?
P1 Rh1 C26 C25 -45.77(12) . . . . ?
C28 Rh1 C26 C25 80.01(11) . . . . ?
Cl1 Rh1 C26 C25 -149.99(10) . . . . ?
C11 Rh1 C26 C27 -0.81(19) . . . . ?
C24 Rh1 C26 C27 -80.36(11) . . . . ?
P1 Rh1 C26 C27 -163.30(8) . . . . ?
C28 Rh1 C26 C27 -37.52(10) . . . . ?
C25 Rh1 C26 C27 -117.53(15) . . . . ?
Cl1 Rh1 C26 C27 92.48(10) . . . . ?
C11 Rh1 C26 C31 -121.1(2) . . . . ?
C24 Rh1 C26 C31 159.3(2) . . . . ?
C27 Rh1 C26 C31 -120.3(2) . . . . ?
P1 Rh1 C26 C31 76.4(2) . . . . ?
C28 Rh1 C26 C31 -157.8(2) . . . . ?
C25 Rh1 C26 C31 122.2(2) . . . . ?
Cl1 Rh1 C26 C31 -27.82(19) . . . . ?
C25 C26 C27 C28 0.86(18) . . . . ?
C31 C26 C27 C28 -177.53(16) . . . . ?
Rh1 C26 C27 C28 63.13(11) . . . . ?
C25 C26 C27 C32 176.63(16) . . . . ?
C31 C26 C27 C32 -1.8(3) . . . . ?
Rh1 C26 C27 C32 -121.10(17) . . . . ?
C25 C26 C27 Rh1 -62.27(11) . . . . ?
C31 C26 C27 Rh1 119.33(17) . . . . ?
C11 Rh1 C27 C28 62.76(11) . . . . ?
C24 Rh1 C27 C28 -37.24(10) . . . . ?
P1 Rh1 C27 C28 -71.0(2) . . . . ?
C26 Rh1 C27 C28 -116.83(14) . . . . ?
C25 Rh1 C27 C28 -80.56(10) . . . . ?
Cl1 Rh1 C27 C28 152.51(9) . . . . ?
C11 Rh1 C27 C26 179.59(9) . . . . ?
C24 Rh1 C27 C26 79.59(10) . . . . ?
P1 Rh1 C27 C26 45.9(2) . . . . ?
C28 Rh1 C27 C26 116.83(14) . . . . ?
C25 Rh1 C27 C26 36.27(9) . . . . ?
Cl1 Rh1 C27 C26 -90.66(9) . . . . ?
C11 Rh1 C27 C32 -60.6(2) . . . . ?
C24 Rh1 C27 C32 -160.6(2) . . . . ?
P1 Rh1 C27 C32 165.70(17) . . . . ?
C28 Rh1 C27 C32 -123.3(3) . . . . ?
C26 Rh1 C27 C32 119.8(3) . . . . ?
C25 Rh1 C27 C32 156.1(2) . . . . ?
Cl1 Rh1 C27 C32 29.2(2) . . . . ?
C26 C27 C28 C24 -4.72(18) . . . . ?
C32 C27 C28 C24 179.70(17) . . . . ?
Rh1 C27 C28 C24 58.92(11) . . . . ?
C26 C27 C28 C33 172.30(17) . . . . ?
C32 C27 C28 C33 -3.3(3) . . . . ?
Rh1 C27 C28 C33 -124.06(18) . . . . ?
C26 C27 C28 Rh1 -63.64(11) . . . . ?
C32 C27 C28 Rh1 120.77(18) . . . . ?
C25 C24 C28 C27 6.71(17) . . . . ?
C29 C24 C28 C27 175.64(15) . . . . ?
Rh1 C24 C28 C27 -60.60(11) . . . . ?
C25 C24 C28 C33 -170.42(16) . . . . ?
C29 C24 C28 C33 -1.5(3) . . . . ?
Rh1 C24 C28 C33 122.27(17) . . . . ?
C25 C24 C28 Rh1 67.30(11) . . . . ?
C29 C24 C28 Rh1 -123.76(16) . . . . ?
C11 Rh1 C28 C27 -126.05(11) . . . . ?
C24 Rh1 C28 C27 118.44(15) . . . . ?
P1 Rh1 C28 C27 155.55(9) . . . . ?
C26 Rh1 C28 C27 38.13(10) . . . . ?
C25 Rh1 C28 C27 78.96(11) . . . . ?
Cl1 Rh1 C28 C27 -35.23(12) . . . . ?
C11 Rh1 C28 C24 115.51(10) . . . . ?
C27 Rh1 C28 C24 -118.44(15) . . . . ?
P1 Rh1 C28 C24 37.11(12) . . . . ?
C26 Rh1 C28 C24 -80.31(10) . . . . ?
C25 Rh1 C28 C24 -39.48(9) . . . . ?
Cl1 Rh1 C28 C24 -153.67(8) . . . . ?
C11 Rh1 C28 C33 -2.4(2) . . . . ?
C24 Rh1 C28 C33 -117.9(2) . . . . ?
C27 Rh1 C28 C33 123.7(2) . . . . ?
P1 Rh1 C28 C33 -80.8(2) . . . . ?
C26 Rh1 C28 C33 161.8(2) . . . . ?
C25 Rh1 C28 C33 -157.4(2) . . . . ?
Cl1 Rh1 C28 C33 88.5(2) . . . . ?
